data_4077549
loop_
_publ_author_name
'Mills, R. C.'
'Abboud, K. A.'
'Boncella, J. M.'

_publ_section_title
;
 Synthesis of d2Tungsten Arene Complexes and Their Reaction with
 Diphenylacetylene
;
_journal_issue 16
_journal_name_full Organometallics
_journal_page_first 2953
_journal_paper_doi 10.1021/om0004390
_journal_volume 19
_journal_year 2000
_chemical_formula_sum 'C40 H45 N3 Si2 W'
_chemical_formula_weight 807.82
_chemical_name_systematic
;
  ?
;
_space_group_IT_number 14
_symmetry_space_group_name_Hall '-P 2yn'
_symmetry_space_group_name_H-M 'P 1 21/n 1'
_atom_sites_solution_hydrogens geom
_atom_sites_solution_primary direct
_atom_sites_solution_secondary difmap
_audit_creation_method SHELXL-97
_cell_angle_alpha 90.00
_cell_angle_beta 109.780(1)
_cell_angle_gamma 90.00
_cell_formula_units_Z 8
_cell_length_a 18.4684(8)
_cell_length_b 20.4038(9)
_cell_length_c 20.9892(9)
_cell_measurement_temperature 173(2)
_cell_volume 7442.6(6)
_computing_structure_refinement 'SHELXL-97 (Sheldrick, 1997)'
_computing_structure_solution 'SHELXS-97 (Sheldrick, 1990)'
_diffrn_ambient_temperature 173(2)
_diffrn_measured_fraction_theta_full 0.998
_diffrn_measured_fraction_theta_max 0.998
_diffrn_radiation_monochromator graphite
_diffrn_radiation_source 'normal-focus sealed tube'
_diffrn_radiation_type MoK\a
_diffrn_radiation_wavelength 0.71073
_diffrn_reflns_av_R_equivalents 0.0452
_diffrn_reflns_av_sigmaI/netI 0.0430
_diffrn_reflns_limit_h_max 18
_diffrn_reflns_limit_h_min -23
_diffrn_reflns_limit_k_max 25
_diffrn_reflns_limit_k_min -26
_diffrn_reflns_limit_l_max 27
_diffrn_reflns_limit_l_min -22
_diffrn_reflns_number 51240
_diffrn_reflns_theta_full 27.50
_diffrn_reflns_theta_max 27.50
_diffrn_reflns_theta_min 1.62
_exptl_absorpt_coefficient_mu 3.200
_exptl_absorpt_correction_T_max 0.643
_exptl_absorpt_correction_T_min 0.547
_exptl_absorpt_correction_type empirical
_exptl_crystal_colour 'Dark Purple'
_exptl_crystal_density_diffrn 1.442
_exptl_crystal_density_method 'not measured'
_exptl_crystal_F_000 3264
_exptl_crystal_size_max 0.20
_exptl_crystal_size_mid 0.19
_exptl_crystal_size_min 0.18
_refine_diff_density_max 1.440
_refine_diff_density_min -1.003
_refine_diff_density_rms 0.100
_refine_ls_extinction_method none
_refine_ls_goodness_of_fit_ref 1.074
_refine_ls_hydrogen_treatment mixed
_refine_ls_matrix_type full
_refine_ls_number_parameters 841
_refine_ls_number_reflns 17053
_refine_ls_number_restraints 0
_refine_ls_restrained_S_all 1.074
_refine_ls_R_factor_all 0.0548
_refine_ls_R_factor_gt 0.0328
_refine_ls_shift/su_max 0.059
_refine_ls_shift/su_mean 0.000
_refine_ls_structure_factor_coef Fsqd
_refine_ls_weighting_details 'calc w=1/[\s^2^(Fo^2^)+(0.0185P)^2^+10.2930P] where P=(Fo^2^+2Fc^2^)/3'
_refine_ls_weighting_scheme calc
_refine_ls_wR_factor_gt 0.0619
_refine_ls_wR_factor_ref 0.0708
_reflns_number_gt 13195
_reflns_number_total 17053
_reflns_threshold_expression >2sigma(I)
_cod_data_source_file om0004390.cif
_cod_data_source_block rcm3
_cod_depositor_comments
;
The following automatic conversions were performed:

'_exptl_absorpt_correction_type' value 'Empirical' changed to
'empirical' according to
/home/saulius/struct/CIF-dictionaries/cif_core.dic dictionary named
'cif_core.dic' version 2.4.2 from 2011-04-26.

Automatic conversion script
Id: cif_fix_values 1715 2011-07-08 13:25:40Z adriana 
;
_cod_database_code 4077549

loop_
_symmetry_equiv_pos_as_xyz
'x, y, z'
'-x+1/2, y+1/2, -z+1/2'
'-x, -y, -z'
'x-1/2, -y-1/2, z-1/2'

loop_
_atom_site_label
_atom_site_type_symbol
_atom_site_fract_x
_atom_site_fract_y
_atom_site_fract_z
_atom_site_U_iso_or_equiv
_atom_site_adp_type
_atom_site_occupancy
_atom_site_symmetry_multiplicity
_atom_site_calc_flag
_atom_site_refinement_flags
W W 0.325856(8) 0.923757(7) 0.027918(7) 0.02616(4) Uani 1 1 d .
C1 C 0.3691(2) 0.96665(18) -0.04629(19) 0.0304(8) Uani 1 1 d .
H1A H 0.4048 1.0038 -0.0288 0.036 Uiso 1 1 calc R
H1B H 0.3908 0.9344 -0.0701 0.036 Uiso 1 1 calc R
C2 C 0.2884(2) 0.98706(18) -0.08553(18) 0.0279(8) Uani 1 1 d .
C3 C 0.2323(2) 0.94105(17) -0.09402(18) 0.0269(8) Uani 1 1 d .
C4 C 0.2578(2) 0.87411(18) -0.0666(2) 0.0328(9) Uani 1 1 d .
H4A H 0.2140 0.8493 -0.0602 0.039 Uiso 1 1 calc R
C5 C 0.2740(2) 1.05441(19) -0.1151(2) 0.0317(8) Uani 1 1 d .
C6 C 0.2921(3) 1.1106(2) -0.0757(2) 0.0409(10) Uani 1 1 d .
H6A H 0.3129 1.1070 -0.0278 0.049 Uiso 1 1 calc R
C7 C 0.2801(3) 1.1723(2) -0.1060(2) 0.0504(12) Uani 1 1 d .
H7A H 0.2917 1.2105 -0.0785 0.060 Uiso 1 1 calc R
C8 C 0.2518(3) 1.1781(2) -0.1748(3) 0.0574(14) Uani 1 1 d .
H8A H 0.2438 1.2203 -0.1951 0.069 Uiso 1 1 calc R
C9 C 0.2348(3) 1.1232(3) -0.2144(3) 0.0610(14) Uani 1 1 d .
H9A H 0.2156 1.1273 -0.2623 0.073 Uiso 1 1 calc R
C10 C 0.2456(3) 1.0615(2) -0.1848(2) 0.0495(12) Uani 1 1 d .
H10A H 0.2333 1.0236 -0.2128 0.059 Uiso 1 1 calc R
C11 C 0.1487(2) 0.95446(17) -0.12608(18) 0.0278(8) Uani 1 1 d .
C12 C 0.1128(2) 1.01012(19) -0.1126(2) 0.0349(9) Uani 1 1 d .
H12A H 0.1424 1.0418 -0.0814 0.042 Uiso 1 1 calc R
C13 C 0.0344(2) 1.0199(2) -0.1441(3) 0.0463(11) Uani 1 1 d .
H13A H 0.0104 1.0575 -0.1334 0.056 Uiso 1 1 calc R
C14 C -0.0088(3) 0.9752(2) -0.1907(2) 0.0501(12) Uani 1 1 d .
H14A H -0.0623 0.9826 -0.2129 0.060 Uiso 1 1 calc R
C15 C 0.0257(2) 0.9199(2) -0.2050(2) 0.0423(10) Uani 1 1 d .
H15A H -0.0041 0.8892 -0.2374 0.051 Uiso 1 1 calc R
C16 C 0.1034(2) 0.90875(19) -0.17249(19) 0.0332(8) Uani 1 1 d .
H16A H 0.1263 0.8698 -0.1817 0.040 Uiso 1 1 calc R
C18 C 0.2989(2) 0.83225(19) -0.1031(2) 0.0384(10) Uani 1 1 d .
C19 C 0.3113(3) 0.8517(2) -0.1616(2) 0.0481(12) Uani 1 1 d .
H19A H 0.2935 0.8935 -0.1804 0.058 Uiso 1 1 calc R
C20 C 0.3494(3) 0.8116(3) -0.1936(3) 0.0678(17) Uani 1 1 d .
H20A H 0.3582 0.8266 -0.2332 0.081 Uiso 1 1 calc R
C21 C 0.3743(3) 0.7505(3) -0.1684(4) 0.084(2) Uani 1 1 d .
H21A H 0.3997 0.7229 -0.1906 0.100 Uiso 1 1 calc R
C22 C 0.3620(3) 0.7295(3) -0.1101(4) 0.084(2) Uani 1 1 d .
H22A H 0.3795 0.6873 -0.0922 0.101 Uiso 1 1 calc R
C23 C 0.3239(3) 0.7699(2) -0.0772(3) 0.0596(14) Uani 1 1 d .
H23A H 0.3153 0.7549 -0.0375 0.072 Uiso 1 1 calc R
N1 N 0.39354(18) 0.86491(15) 0.07045(16) 0.0312(7) Uani 1 1 d .
C24 C 0.4465(2) 0.81922(17) 0.1082(2) 0.0301(8) Uani 1 1 d .
C25 C 0.4956(2) 0.7875(2) 0.0803(2) 0.0377(9) Uani 1 1 d .
H25A H 0.4918 0.7956 0.0347 0.045 Uiso 1 1 calc R
C26 C 0.5497(3) 0.7442(2) 0.1197(2) 0.0496(12) Uani 1 1 d .
H26A H 0.5834 0.7224 0.1010 0.060 Uiso 1 1 calc R
C27 C 0.5553(3) 0.7324(2) 0.1856(2) 0.0499(12) Uani 1 1 d .
H27A H 0.5935 0.7032 0.2125 0.060 Uiso 1 1 calc R
C28 C 0.5063(3) 0.7624(2) 0.2128(2) 0.0455(11) Uani 1 1 d .
H28A H 0.5098 0.7531 0.2581 0.055 Uiso 1 1 calc R
C29 C 0.4518(2) 0.8062(2) 0.1746(2) 0.0373(9) Uani 1 1 d .
H29A H 0.4180 0.8273 0.1936 0.045 Uiso 1 1 calc R
Si1 Si 0.17806(6) 0.86419(5) 0.07377(6) 0.0353(3) Uani 1 1 d .
C30 C 0.2343(3) 0.7872(2) 0.0814(2) 0.0462(11) Uani 1 1 d .
H30A H 0.2438 0.7789 0.0389 0.069 Uiso 1 1 calc R
H30B H 0.2052 0.7506 0.0910 0.069 Uiso 1 1 calc R
H30C H 0.2835 0.7915 0.1184 0.069 Uiso 1 1 calc R
C31 C 0.0834(3) 0.8540(2) 0.0047(3) 0.0535(13) Uani 1 1 d .
H31A H 0.0521 0.8934 0.0019 0.080 Uiso 1 1 calc R
H31B H 0.0565 0.8159 0.0145 0.080 Uiso 1 1 calc R
H31C H 0.0918 0.8473 -0.0385 0.080 Uiso 1 1 calc R
C32 C 0.1639(3) 0.8799(2) 0.1563(2) 0.0462(11) Uani 1 1 d .
H32A H 0.2140 0.8872 0.1915 0.069 Uiso 1 1 calc R
H32B H 0.1388 0.8420 0.1684 0.069 Uiso 1 1 calc R
H32C H 0.1316 0.9188 0.1523 0.069 Uiso 1 1 calc R
N2 N 0.23038(17) 0.92948(14) 0.05526(16) 0.0292(7) Uani 1 1 d .
C33 C 0.2122(2) 0.99503(17) 0.06241(18) 0.0261(8) Uani 1 1 d .
C34 C 0.1406(2) 1.01815(19) 0.06246(19) 0.0311(8) Uani 1 1 d .
H34A H 0.0987 0.9886 0.0543 0.037 Uiso 1 1 calc R
C35 C 0.1308(2) 1.0836(2) 0.0743(2) 0.0367(9) Uani 1 1 d .
H35A H 0.0825 1.0988 0.0751 0.044 Uiso 1 1 calc R
C36 C 0.1922(2) 1.12749(19) 0.0851(2) 0.0367(9) Uani 1 1 d .
H36A H 0.1849 1.1726 0.0925 0.044 Uiso 1 1 calc R
C37 C 0.2619(2) 1.10657(18) 0.0850(2) 0.0324(8) Uani 1 1 d .
H37A H 0.3028 1.1371 0.0923 0.039 Uiso 1 1 calc R
C38 C 0.2741(2) 1.03966(18) 0.07421(18) 0.0276(8) Uani 1 1 d .
N3 N 0.34415(17) 1.01143(14) 0.07724(15) 0.0266(6) Uani 1 1 d .
Si2 Si 0.43458(6) 1.04762(5) 0.12151(5) 0.0309(2) Uani 1 1 d .
C39 C 0.5101(2) 0.9827(2) 0.1423(2) 0.0415(10) Uani 1 1 d .
H39A H 0.5000 0.9507 0.1731 0.062 Uiso 1 1 calc R
H39B H 0.5607 1.0026 0.1641 0.062 Uiso 1 1 calc R
H39C H 0.5092 0.9605 0.1006 0.062 Uiso 1 1 calc R
C40 C 0.4602(2) 1.1140(2) 0.0720(2) 0.0371(9) Uani 1 1 d .
H40A H 0.4635 1.0958 0.0299 0.056 Uiso 1 1 calc R
H40B H 0.5099 1.1329 0.0988 0.056 Uiso 1 1 calc R
H40C H 0.4205 1.1481 0.0613 0.056 Uiso 1 1 calc R
C41 C 0.4329(3) 1.0830(3) 0.2030(2) 0.0539(13) Uani 1 1 d .
H41A H 0.3988 1.1212 0.1936 0.081 Uiso 1 1 calc R
H41B H 0.4850 1.0963 0.2307 0.081 Uiso 1 1 calc R
H41C H 0.4140 1.0499 0.2274 0.081 Uiso 1 1 calc R
W' W 0.293216(9) 0.915065(7) 0.449721(8) 0.02735(4) Uani 1 1 d .
C1' C 0.3985(2) 0.95030(19) 0.5250(2) 0.0350(9) Uani 1 1 d .
H1'A H 0.4344 0.9151 0.5488 0.042 Uiso 1 1 calc R
H1'B H 0.4253 0.9847 0.5082 0.042 Uiso 1 1 calc R
C2' C 0.3497(2) 0.97587(18) 0.56286(19) 0.0314(8) Uani 1 1 d .
C3' C 0.2955(2) 0.93325(17) 0.57088(18) 0.0283(8) Uani 1 1 d .
C4' C 0.2937(2) 0.86570(17) 0.54321(19) 0.0294(8) Uani 1 1 d .
H4'A H 0.2424 0.8452 0.5361 0.035 Uiso 1 1 calc R
C5' C 0.3589(2) 1.04434(19) 0.5885(2) 0.0368(9) Uani 1 1 d .
C6' C 0.3626(3) 1.0962(2) 0.5466(2) 0.0513(12) Uani 1 1 d .
H6'A H 0.3614 1.0876 0.5018 0.062 Uiso 1 1 calc R
C7' C 0.3679(3) 1.1605(2) 0.5697(3) 0.0706(18) Uani 1 1 d .
H7'A H 0.3700 1.1955 0.5405 0.085 Uiso 1 1 calc R
C8' C 0.3702(3) 1.1736(3) 0.6342(3) 0.0737(19) Uani 1 1 d .
H8'A H 0.3717 1.2177 0.6493 0.088 Uiso 1 1 calc R
C9' C 0.3703(3) 1.1227(3) 0.6773(3) 0.0669(16) Uani 1 1 d .
H9'A H 0.3746 1.1316 0.7229 0.080 Uiso 1 1 calc R
C10' C 0.3641(3) 1.0583(2) 0.6546(2) 0.0486(11) Uani 1 1 d .
H10B H 0.3635 1.0236 0.6845 0.058 Uiso 1 1 calc R
C11' C 0.2354(2) 0.95139(18) 0.60051(19) 0.0309(8) Uani 1 1 d .
C12' C 0.1932(2) 1.00903(19) 0.5864(2) 0.0355(9) Uani 1 1 d .
H12B H 0.2022 1.0397 0.5558 0.043 Uiso 1 1 calc R
C13' C 0.1386(3) 1.0228(2) 0.6157(2) 0.0462(11) Uani 1 1 d .
H13B H 0.1100 1.0624 0.6050 0.055 Uiso 1 1 calc R
C14' C 0.1254(3) 0.9786(2) 0.6612(2) 0.0465(11) Uani 1 1 d .
H14B H 0.0882 0.9884 0.6819 0.056 Uiso 1 1 calc R
C15' C 0.1657(3) 0.9214(2) 0.6759(2) 0.0450(11) Uani 1 1 d .
H15B H 0.1566 0.8913 0.7069 0.054 Uiso 1 1 calc R
C16' C 0.2201(2) 0.9071(2) 0.6457(2) 0.0354(9) Uani 1 1 d .
H16B H 0.2474 0.8667 0.6556 0.043 Uiso 1 1 calc R
C18' C 0.3567(2) 0.81783(18) 0.57804(19) 0.0312(8) Uani 1 1 d .
C19' C 0.4116(2) 0.8294(2) 0.6409(2) 0.0418(10) Uani 1 1 d .
H19B H 0.4125 0.8705 0.6624 0.050 Uiso 1 1 calc R
C20' C 0.4654(3) 0.7818(2) 0.6730(2) 0.0504(12) Uani 1 1 d .
H20B H 0.5030 0.7909 0.7158 0.060 Uiso 1 1 calc R
C21' C 0.4647(3) 0.7214(2) 0.6432(2) 0.0507(12) Uani 1 1 d .
H21B H 0.5008 0.6885 0.6657 0.061 Uiso 1 1 calc R
C22' C 0.4114(3) 0.7093(2) 0.5806(2) 0.0476(11) Uani 1 1 d .
H22B H 0.4110 0.6681 0.5594 0.057 Uiso 1 1 calc R
C23' C 0.3579(2) 0.75666(19) 0.5480(2) 0.0386(9) Uani 1 1 d .
H23B H 0.3215 0.7476 0.5045 0.046 Uiso 1 1 calc R
N1' N 0.32095(19) 0.85341(15) 0.40501(16) 0.0325(7) Uani 1 1 d .
C24' C 0.3394(2) 0.80421(18) 0.36711(19) 0.0316(8) Uani 1 1 d .
C25' C 0.4114(2) 0.7746(2) 0.3891(2) 0.0386(9) Uani 1 1 d .
H25B H 0.4491 0.7880 0.4305 0.046 Uiso 1 1 calc R
C26' C 0.4282(3) 0.7258(2) 0.3506(2) 0.0442(11) Uani 1 1 d .
H26B H 0.4776 0.7059 0.3656 0.053 Uiso 1 1 calc R
C27' C 0.3741(3) 0.7058(2) 0.2909(2) 0.0465(11) Uani 1 1 d .
H27B H 0.3861 0.6720 0.2649 0.056 Uiso 1 1 calc R
C28' C 0.3024(3) 0.7348(2) 0.2686(2) 0.0502(12) Uani 1 1 d .
H28B H 0.2649 0.7209 0.2274 0.060 Uiso 1 1 calc R
C29' C 0.2851(3) 0.7842(2) 0.3064(2) 0.0421(10) Uani 1 1 d .
H29B H 0.2359 0.8045 0.2908 0.051 Uiso 1 1 calc R
Si1' Si 0.10430(7) 0.86761(5) 0.40497(6) 0.0348(3) Uani 1 1 d .
C30' C 0.1460(3) 0.7850(2) 0.4014(3) 0.0519(12) Uani 1 1 d .
H30D H 0.1794 0.7872 0.3738 0.078 Uiso 1 1 calc R
H30E H 0.1044 0.7537 0.3812 0.078 Uiso 1 1 calc R
H30F H 0.1762 0.7708 0.4473 0.078 Uiso 1 1 calc R
C31' C 0.0593(3) 0.8640(2) 0.4721(2) 0.0511(12) Uani 1 1 d .
H31D H 0.0994 0.8676 0.5167 0.077 Uiso 1 1 calc R
H31E H 0.0320 0.8223 0.4689 0.077 Uiso 1 1 calc R
H31F H 0.0228 0.9003 0.4659 0.077 Uiso 1 1 calc R
C32' C 0.0326(3) 0.8865(2) 0.3202(2) 0.0497(12) Uani 1 1 d .
H32D H 0.0121 0.9308 0.3206 0.075 Uiso 1 1 calc R
H32E H -0.0096 0.8547 0.3096 0.075 Uiso 1 1 calc R
H32F H 0.0575 0.8840 0.2858 0.075 Uiso 1 1 calc R
N2' N 0.17701(18) 0.92763(14) 0.42381(15) 0.0289(7) Uani 1 1 d .
C33' C 0.1588(2) 0.99442(18) 0.41781(18) 0.0284(8) Uani 1 1 d .
C34' C 0.0902(2) 1.02247(19) 0.4201(2) 0.0350(9) Uani 1 1 d .
H34B H 0.0526 0.9953 0.4284 0.042 Uiso 1 1 calc R
C35' C 0.0768(2) 1.0885(2) 0.4105(2) 0.0404(10) Uani 1 1 d .
H35B H 0.0298 1.1065 0.4116 0.049 Uiso 1 1 calc R
C36' C 0.1319(3) 1.1293(2) 0.3991(2) 0.0426(10) Uani 1 1 d .
H36B H 0.1225 1.1750 0.3927 0.051 Uiso 1 1 calc R
C37' C 0.1997(2) 1.10331(19) 0.3972(2) 0.0381(10) Uani 1 1 d .
H37B H 0.2371 1.1315 0.3900 0.046 Uiso 1 1 calc R
C38' C 0.2149(2) 1.03553(18) 0.4057(2) 0.0309(8) Uani 1 1 d .
N3' N 0.27909(18) 1.00293(14) 0.40197(16) 0.0297(7) Uani 1 1 d .
Si2' Si 0.32756(7) 1.02953(5) 0.34606(6) 0.0354(3) Uani 1 1 d .
C39' C 0.3973(3) 0.9655(2) 0.3419(3) 0.0614(15) Uani 1 1 d .
H39D H 0.4291 0.9528 0.3879 0.092 Uiso 1 1 calc R
H39E H 0.4304 0.9829 0.3178 0.092 Uiso 1 1 calc R
H39F H 0.3694 0.9272 0.3177 0.092 Uiso 1 1 calc R
C40' C 0.3847(3) 1.1065(2) 0.3758(3) 0.0536(12) Uani 1 1 d .
H40D H 0.3498 1.1425 0.3765 0.080 Uiso 1 1 calc R
H40E H 0.4126 1.1175 0.3450 0.080 Uiso 1 1 calc R
H40F H 0.4215 1.0997 0.4215 0.080 Uiso 1 1 calc R
C41' C 0.2525(3) 1.0427(3) 0.2620(2) 0.0555(13) Uani 1 1 d .
H41D H 0.2194 1.0039 0.2496 0.083 Uiso 1 1 calc R
H41E H 0.2771 1.0501 0.2280 0.083 Uiso 1 1 calc R
H41F H 0.2213 1.0810 0.2641 0.083 Uiso 1 1 calc R

loop_
_atom_site_aniso_label
_atom_site_aniso_U_11
_atom_site_aniso_U_22
_atom_site_aniso_U_33
_atom_site_aniso_U_23
_atom_site_aniso_U_13
_atom_site_aniso_U_12
W 0.02419(8) 0.02340(7) 0.02808(8) -0.00078(6) 0.00516(6) 0.00269(6)
C1 0.028(2) 0.0308(19) 0.032(2) -0.0032(15) 0.0098(16) 0.0035(15)
C2 0.026(2) 0.033(2) 0.0223(19) 0.0006(15) 0.0065(15) 0.0031(15)
C3 0.030(2) 0.0283(18) 0.0204(18) -0.0045(14) 0.0067(15) 0.0055(14)
C4 0.030(2) 0.0264(19) 0.037(2) -0.0032(16) 0.0059(17) 0.0033(15)
C5 0.026(2) 0.037(2) 0.033(2) -0.0011(16) 0.0099(17) -0.0042(15)
C6 0.049(3) 0.038(2) 0.035(2) 0.0019(18) 0.014(2) -0.0017(19)
C7 0.063(3) 0.036(2) 0.050(3) -0.002(2) 0.017(3) -0.006(2)
C8 0.065(3) 0.044(3) 0.054(3) 0.021(2) 0.007(3) -0.004(2)
C9 0.080(4) 0.054(3) 0.038(3) 0.012(2) 0.005(3) -0.004(3)
C10 0.066(3) 0.043(3) 0.032(2) 0.0023(19) 0.007(2) -0.009(2)
C11 0.030(2) 0.0262(18) 0.0260(19) 0.0019(14) 0.0078(16) -0.0001(15)
C12 0.031(2) 0.032(2) 0.039(2) -0.0014(17) 0.0073(18) 0.0038(16)
C13 0.029(2) 0.038(2) 0.069(3) 0.005(2) 0.013(2) 0.0068(18)
C14 0.027(2) 0.055(3) 0.059(3) 0.016(2) 0.003(2) 0.000(2)
C15 0.032(2) 0.049(3) 0.040(2) 0.002(2) 0.0042(18) -0.0135(19)
C16 0.033(2) 0.036(2) 0.030(2) -0.0019(16) 0.0094(17) -0.0042(16)
C18 0.031(2) 0.033(2) 0.040(2) -0.0147(17) -0.0029(18) 0.0063(16)
C19 0.044(3) 0.058(3) 0.036(2) -0.020(2) 0.006(2) 0.009(2)
C20 0.049(3) 0.094(4) 0.054(3) -0.039(3) 0.009(3) 0.012(3)
C21 0.045(3) 0.095(5) 0.091(5) -0.062(4) -0.003(3) 0.023(3)
C22 0.064(4) 0.047(3) 0.109(5) -0.038(3) -0.013(4) 0.028(3)
C23 0.057(3) 0.039(3) 0.068(3) -0.015(2) 0.001(3) 0.012(2)
N1 0.0267(17) 0.0289(16) 0.0322(18) -0.0003(13) 0.0025(14) 0.0036(13)
C24 0.027(2) 0.0236(18) 0.036(2) 0.0003(15) 0.0051(17) 0.0006(14)
C25 0.040(2) 0.038(2) 0.034(2) 0.0033(17) 0.0120(19) 0.0079(18)
C26 0.044(3) 0.045(3) 0.057(3) -0.004(2) 0.013(2) 0.014(2)
C27 0.045(3) 0.037(2) 0.052(3) 0.014(2) -0.003(2) 0.011(2)
C28 0.043(3) 0.047(3) 0.039(2) 0.012(2) 0.004(2) -0.004(2)
C29 0.033(2) 0.042(2) 0.036(2) 0.0010(18) 0.0101(18) -0.0013(17)
Si1 0.0273(6) 0.0307(6) 0.0429(7) 0.0060(5) 0.0055(5) -0.0047(4)
C30 0.046(3) 0.030(2) 0.056(3) 0.0062(19) 0.008(2) -0.0068(18)
C31 0.034(3) 0.054(3) 0.062(3) 0.007(2) 0.002(2) -0.015(2)
C32 0.043(3) 0.052(3) 0.044(3) 0.014(2) 0.017(2) 0.000(2)
N2 0.0236(15) 0.0277(16) 0.0327(17) 0.0011(13) 0.0047(13) -0.0006(12)
C33 0.029(2) 0.0269(18) 0.0219(18) 0.0019(14) 0.0083(15) 0.0021(14)
C34 0.025(2) 0.037(2) 0.029(2) 0.0019(16) 0.0060(16) 0.0002(15)
C35 0.032(2) 0.042(2) 0.036(2) 0.0028(18) 0.0113(17) 0.0117(18)
C36 0.043(2) 0.030(2) 0.038(2) 0.0010(17) 0.0164(19) 0.0066(17)
C37 0.040(2) 0.0254(18) 0.035(2) -0.0021(16) 0.0162(18) -0.0023(16)
C38 0.027(2) 0.0312(19) 0.0235(19) -0.0011(14) 0.0078(15) 0.0019(15)
N3 0.0234(16) 0.0267(15) 0.0295(17) -0.0037(12) 0.0085(13) -0.0017(12)
Si2 0.0292(6) 0.0328(5) 0.0295(6) -0.0032(4) 0.0086(5) -0.0055(4)
C39 0.029(2) 0.043(2) 0.045(3) 0.0088(19) 0.0041(19) -0.0056(17)
C40 0.035(2) 0.035(2) 0.044(2) 0.0006(18) 0.0160(19) -0.0037(17)
C41 0.058(3) 0.070(3) 0.034(2) -0.013(2) 0.015(2) -0.016(3)
W' 0.02706(8) 0.02401(7) 0.03071(8) 0.00498(6) 0.00943(6) 0.00199(6)
C1' 0.026(2) 0.034(2) 0.044(2) 0.0069(17) 0.0106(18) -0.0020(16)
C2' 0.027(2) 0.031(2) 0.031(2) 0.0020(16) 0.0022(16) 0.0006(15)
C3' 0.0276(19) 0.0278(18) 0.0256(18) 0.0037(14) 0.0041(15) 0.0033(14)
C4' 0.031(2) 0.0262(18) 0.030(2) 0.0030(15) 0.0100(17) 0.0008(15)
C5' 0.031(2) 0.032(2) 0.040(2) -0.0011(17) 0.0031(18) -0.0047(16)
C6' 0.058(3) 0.037(2) 0.044(3) 0.0045(19) -0.002(2) -0.011(2)
C7' 0.088(4) 0.035(3) 0.061(4) 0.002(2) -0.013(3) -0.018(3)
C8' 0.082(4) 0.036(3) 0.075(4) -0.020(3) -0.010(3) -0.007(3)
C9' 0.076(4) 0.057(3) 0.057(3) -0.021(3) 0.009(3) -0.016(3)
C10' 0.049(3) 0.046(3) 0.044(3) -0.006(2) 0.007(2) -0.014(2)
C11' 0.030(2) 0.0286(19) 0.033(2) -0.0058(15) 0.0082(17) -0.0051(15)
C12' 0.033(2) 0.037(2) 0.033(2) -0.0026(17) 0.0075(18) -0.0002(17)
C13' 0.038(3) 0.047(3) 0.051(3) -0.009(2) 0.011(2) 0.0079(19)
C14' 0.040(3) 0.057(3) 0.045(3) -0.015(2) 0.017(2) -0.004(2)
C15' 0.047(3) 0.052(3) 0.041(2) -0.006(2) 0.021(2) -0.013(2)
C16' 0.036(2) 0.036(2) 0.032(2) 0.0007(16) 0.0087(17) -0.0043(17)
C18' 0.037(2) 0.0282(19) 0.030(2) 0.0059(15) 0.0135(17) 0.0020(15)
C19' 0.042(3) 0.033(2) 0.041(2) -0.0012(18) 0.001(2) 0.0023(18)
C20' 0.047(3) 0.045(3) 0.043(3) 0.003(2) -0.005(2) 0.005(2)
C21' 0.050(3) 0.044(3) 0.053(3) 0.012(2) 0.011(2) 0.017(2)
C22' 0.057(3) 0.031(2) 0.052(3) 0.0017(19) 0.015(2) 0.011(2)
C23' 0.044(2) 0.032(2) 0.036(2) 0.0026(17) 0.0075(19) 0.0038(17)
N1' 0.0357(19) 0.0285(16) 0.0335(18) 0.0065(13) 0.0119(15) 0.0051(13)
C24' 0.037(2) 0.0278(19) 0.030(2) 0.0072(15) 0.0124(17) 0.0012(16)
C25' 0.036(2) 0.042(2) 0.042(2) 0.0036(18) 0.0175(19) 0.0020(18)
C26' 0.040(2) 0.046(3) 0.056(3) 0.010(2) 0.028(2) 0.0120(19)
C27' 0.057(3) 0.042(2) 0.050(3) -0.002(2) 0.031(2) 0.003(2)
C28' 0.060(3) 0.054(3) 0.035(2) 0.000(2) 0.014(2) 0.005(2)
C29' 0.047(3) 0.042(2) 0.032(2) 0.0068(18) 0.007(2) 0.0110(19)
Si1' 0.0330(6) 0.0302(6) 0.0375(6) 0.0052(5) 0.0074(5) -0.0082(4)
C30' 0.054(3) 0.034(2) 0.067(3) 0.001(2) 0.019(3) -0.010(2)
C31' 0.043(3) 0.058(3) 0.050(3) 0.010(2) 0.012(2) -0.013(2)
C32' 0.053(3) 0.046(3) 0.040(3) 0.004(2) 0.002(2) -0.012(2)
N2' 0.0308(17) 0.0251(15) 0.0299(16) 0.0056(13) 0.0091(13) -0.0014(12)
C33' 0.028(2) 0.0294(19) 0.0250(19) 0.0018(14) 0.0049(15) -0.0002(15)
C34' 0.028(2) 0.034(2) 0.042(2) 0.0048(17) 0.0094(18) -0.0006(16)
C35' 0.030(2) 0.042(2) 0.046(3) 0.0017(19) 0.0095(19) 0.0089(18)
C36' 0.044(3) 0.027(2) 0.054(3) 0.0025(19) 0.013(2) 0.0041(18)
C37' 0.039(2) 0.0268(19) 0.051(3) 0.0053(18) 0.018(2) -0.0025(16)
C38' 0.027(2) 0.0282(19) 0.035(2) 0.0039(16) 0.0072(17) -0.0008(15)
N3' 0.0265(17) 0.0259(16) 0.0379(19) 0.0066(13) 0.0126(14) 0.0015(12)
Si2' 0.0320(6) 0.0339(6) 0.0417(7) 0.0096(5) 0.0143(5) 0.0007(4)
C39' 0.066(3) 0.050(3) 0.090(4) 0.029(3) 0.056(3) 0.017(2)
C40' 0.047(3) 0.051(3) 0.068(3) 0.005(2) 0.026(3) -0.012(2)
C41' 0.052(3) 0.070(3) 0.043(3) 0.009(2) 0.013(2) 0.001(3)

loop_
_atom_type_symbol
_atom_type_description
_atom_type_scat_dispersion_real
_atom_type_scat_dispersion_imag
_atom_type_scat_source
C C 0.0033 0.0016 'International Tables Vol C Tables 4.2.6.8 and 6.1.1.4'
H H 0.0000 0.0000 'International Tables Vol C Tables 4.2.6.8 and 6.1.1.4'
N N 0.0061 0.0033 'International Tables Vol C Tables 4.2.6.8 and 6.1.1.4'
Si Si 0.0817 0.0704 'International Tables Vol C Tables 4.2.6.8 and 6.1.1.4'
W W -0.8490 6.8722 'International Tables Vol C Tables 4.2.6.8 and 6.1.1.4'

loop_
_geom_angle_atom_site_label_1
_geom_angle_atom_site_label_2
_geom_angle_atom_site_label_3
_geom_angle
N1 W N2 115.75(14)
N1 W N3 112.17(13)
N2 W N3 79.44(12)
N1 W C1 105.78(15)
N2 W C1 138.33(13)
N3 W C1 88.42(13)
N1 W C4 103.66(14)
N2 W C4 89.74(14)
N3 W C4 143.83(13)
C1 W C4 76.97(15)
N1 W C3 136.40(13)
N2 W C3 85.34(12)
N3 W C3 108.91(12)
C1 W C3 61.09(13)
C4 W C3 35.28(12)
N1 W C2 137.39(14)
N2 W C2 104.08(12)
N3 W C2 88.63(12)
C1 W C2 35.32(12)
C4 W C2 60.50(13)
C3 W C2 30.58(11)
C2 C1 W 88.1(2)
C2 C1 H1A 114.0
W C1 H1A 114.0
C2 C1 H1B 114.0
W C1 H1B 114.0
H1A C1 H1B 111.2
C3 C2 C5 123.9(3)
C3 C2 C1 116.8(3)
C5 C2 C1 119.2(3)
C3 C2 W 74.4(2)
C5 C2 W 142.7(3)
C1 C2 W 56.55(19)
C2 C3 C11 124.0(3)
C2 C3 C4 116.9(3)
C11 C3 C4 119.0(3)
C2 C3 W 75.0(2)
C11 C3 W 135.9(2)
C4 C3 W 58.42(18)
C3 C4 C18 117.9(4)
C3 C4 W 86.3(2)
C18 C4 W 118.9(3)
C3 C4 H4A 110.5
C18 C4 H4A 110.5
W C4 H4A 110.5
C10 C5 C6 118.2(4)
C10 C5 C2 119.1(4)
C6 C5 C2 122.6(4)
C5 C6 C7 120.3(4)
C5 C6 H6A 119.8
C7 C6 H6A 119.8
C8 C7 C6 120.4(4)
C8 C7 H7A 119.8
C6 C7 H7A 119.8
C7 C8 C9 119.9(4)
C7 C8 H8A 120.1
C9 C8 H8A 120.1
C8 C9 C10 120.2(5)
C8 C9 H9A 119.9
C10 C9 H9A 119.9
C5 C10 C9 120.9(4)
C5 C10 H10A 119.6
C9 C10 H10A 119.6
C12 C11 C16 118.2(4)
C12 C11 C3 123.4(3)
C16 C11 C3 118.4(3)
C13 C12 C11 120.8(4)
C13 C12 H12A 119.6
C11 C12 H12A 119.6
C14 C13 C12 120.2(4)
C14 C13 H13A 119.9
C12 C13 H13A 119.9
C13 C14 C15 119.9(4)
C13 C14 H14A 120.1
C15 C14 H14A 120.1
C14 C15 C16 120.3(4)
C14 C15 H15A 119.8
C16 C15 H15A 119.8
C15 C16 C11 120.6(4)
C15 C16 H16A 119.7
C11 C16 H16A 119.7
C19 C18 C23 118.4(4)
C19 C18 C4 123.4(4)
C23 C18 C4 118.2(4)
C18 C19 C20 121.5(5)
C18 C19 H19A 119.2
C20 C19 H19A 119.2
C21 C20 C19 120.4(6)
C21 C20 H20A 119.8
C19 C20 H20A 119.8
C20 C21 C22 119.4(5)
C20 C21 H21A 120.3
C22 C21 H21A 120.3
C21 C22 C23 120.7(6)
C21 C22 H22A 119.7
C23 C22 H22A 119.7
C18 C23 C22 119.7(6)
C18 C23 H23A 120.2
C22 C23 H23A 120.2
C24 N1 W 176.3(3)
N1 C24 C29 119.7(4)
N1 C24 C25 120.4(4)
C29 C24 C25 119.8(4)
C26 C25 C24 119.3(4)
C26 C25 H25A 120.4
C24 C25 H25A 120.4
C27 C26 C25 120.5(4)
C27 C26 H26A 119.8
C25 C26 H26A 119.8
C28 C27 C26 120.5(4)
C28 C27 H27A 119.8
C26 C27 H27A 119.8
C27 C28 C29 120.2(4)
C27 C28 H28A 119.9
C29 C28 H28A 119.9
C28 C29 C24 119.7(4)
C28 C29 H29A 120.2
C24 C29 H29A 120.2
N2 Si1 C30 109.00(18)
N2 Si1 C32 109.50(19)
C30 Si1 C32 108.3(2)
N2 Si1 C31 110.61(18)
C30 Si1 C31 108.8(2)
C32 Si1 C31 110.6(2)
Si1 C30 H30A 109.5
Si1 C30 H30B 109.5
H30A C30 H30B 109.5
Si1 C30 H30C 109.5
H30A C30 H30C 109.5
H30B C30 H30C 109.5
Si1 C31 H31A 109.5
Si1 C31 H31B 109.5
H31A C31 H31B 109.5
Si1 C31 H31C 109.5
H31A C31 H31C 109.5
H31B C31 H31C 109.5
Si1 C32 H32A 109.5
Si1 C32 H32B 109.5
H32A C32 H32B 109.5
Si1 C32 H32C 109.5
H32A C32 H32C 109.5
H32B C32 H32C 109.5
C33 N2 Si1 121.9(3)
C33 N2 W 110.4(2)
Si1 N2 W 127.62(17)
N2 C33 C34 125.6(3)
N2 C33 C38 115.1(3)
C34 C33 C38 119.3(3)
C35 C34 C33 120.4(4)
C35 C34 H34A 119.8
C33 C34 H34A 119.8
C34 C35 C36 119.9(4)
C34 C35 H35A 120.1
C36 C35 H35A 120.1
C37 C36 C35 121.0(4)
C37 C36 H36A 119.5
C35 C36 H36A 119.5
C36 C37 C38 120.4(4)
C36 C37 H37A 119.8
C38 C37 H37A 119.8
N3 C38 C37 125.8(3)
N3 C38 C33 115.0(3)
C37 C38 C33 119.0(3)
C38 N3 Si2 123.0(2)
C38 N3 W 110.3(2)
Si2 N3 W 126.62(16)
N3 Si2 C40 112.45(17)
N3 Si2 C41 109.65(19)
C40 Si2 C41 108.5(2)
N3 Si2 C39 108.88(17)
C40 Si2 C39 109.63(19)
C41 Si2 C39 107.7(2)
Si2 C39 H39A 109.5
Si2 C39 H39B 109.5
H39A C39 H39B 109.5
Si2 C39 H39C 109.5
H39A C39 H39C 109.5
H39B C39 H39C 109.5
Si2 C40 H40A 109.5
Si2 C40 H40B 109.5
H40A C40 H40B 109.5
Si2 C40 H40C 109.5
H40A C40 H40C 109.5
H40B C40 H40C 109.5
Si2 C41 H41A 109.5
Si2 C41 H41B 109.5
H41A C41 H41B 109.5
Si2 C41 H41C 109.5
H41A C41 H41C 109.5
H41B C41 H41C 109.5
N1' W' N3' 112.54(14)
N1' W' N2' 114.82(14)
N3' W' N2' 79.03(12)
N1' W' C1' 106.03(15)
N3' W' C1' 90.03(14)
N2' W' C1' 138.87(14)
N1' W' C4' 103.63(14)
N3' W' C4' 143.69(13)
N2' W' C4' 88.97(13)
C1' W' C4' 76.73(15)
N1' W' C3' 136.88(13)
N3' W' C3' 108.64(12)
N2' W' C3' 84.77(12)
C1' W' C3' 61.24(14)
C4' W' C3' 35.56(12)
N1' W' C2' 138.05(14)
N3' W' C2' 88.51(12)
N2' W' C2' 104.31(12)
C1' W' C2' 35.24(14)
C4' W' C2' 61.26(13)
C3' W' C2' 31.24(12)
C2' C1' W' 87.1(2)
C2' C1' H1'A 114.1
W' C1' H1'A 114.1
C2' C1' H1'B 114.1
W' C1' H1'B 114.1
H1'A C1' H1'B 111.3
C3' C2' C1' 116.2(3)
C3' C2' C5' 123.2(4)
C1' C2' C5' 120.6(3)
C3' C2' W' 73.9(2)
C1' C2' W' 57.6(2)
C5' C2' W' 138.6(3)
C2' C3' C11' 124.6(3)
C2' C3' C4' 117.1(3)
C11' C3' C4' 118.1(3)
C2' C3' W' 74.8(2)
C11' C3' W' 133.4(2)
C4' C3' W' 59.19(19)
C3' C4' C18' 119.9(3)
C3' C4' W' 85.3(2)
C18' C4' W' 120.0(3)
C3' C4' H4'A 109.8
C18' C4' H4'A 109.8
W' C4' H4'A 109.8
C10' C5' C6' 118.2(4)
C10' C5' C2' 121.1(4)
C6' C5' C2' 120.7(4)
C7' C6' C5' 120.7(5)
C7' C6' H6'A 119.6
C5' C6' H6'A 119.6
C8' C7' C6' 120.3(5)
C8' C7' H7'A 119.9
C6' C7' H7'A 119.9
C7' C8' C9' 119.8(5)
C7' C8' H8'A 120.1
C9' C8' H8'A 120.1
C8' C9' C10' 120.4(5)
C8' C9' H9'A 119.8
C10' C9' H9'A 119.8
C5' C10' C9' 120.6(5)
C5' C10' H10B 119.7
C9' C10' H10B 119.7
C12' C11' C16' 117.6(4)
C12' C11' C3' 124.4(4)
C16' C11' C3' 118.0(3)
C13' C12' C11' 121.4(4)
C13' C12' H12B 119.3
C11' C12' H12B 119.3
C12' C13' C14' 119.9(4)
C12' C13' H13B 120.0
C14' C13' H13B 120.0
C15' C14' C13' 120.1(4)
C15' C14' H14B 120.0
C13' C14' H14B 120.0
C14' C15' C16' 120.0(4)
C14' C15' H15B 120.0
C16' C15' H15B 120.0
C15' C16' C11' 121.0(4)
C15' C16' H16B 119.5
C11' C16' H16B 119.5
C19' C18' C23' 117.5(4)
C19' C18' C4' 123.2(4)
C23' C18' C4' 119.1(4)
C18' C19' C20' 121.0(4)
C18' C19' H19B 119.5
C20' C19' H19B 119.5
C21' C20' C19' 120.6(4)
C21' C20' H20B 119.7
C19' C20' H20B 119.7
C22' C21' C20' 119.2(4)
C22' C21' H21B 120.4
C20' C21' H21B 120.4
C21' C22' C23' 120.6(4)
C21' C22' H22B 119.7
C23' C22' H22B 119.7
C22' C23' C18' 121.0(4)
C22' C23' H23B 119.5
C18' C23' H23B 119.5
C24' N1' W' 177.2(3)
C29' C24' C25' 119.4(4)
C29' C24' N1' 119.7(4)
C25' C24' N1' 121.0(4)
C26' C25' C24' 119.8(4)
C26' C25' H25B 120.1
C24' C25' H25B 120.1
C27' C26' C25' 120.7(4)
C27' C26' H26B 119.7
C25' C26' H26B 119.7
C26' C27' C28' 120.0(4)
C26' C27' H27B 120.0
C28' C27' H27B 120.0
C27' C28' C29' 120.0(4)
C27' C28' H28B 120.0
C29' C28' H28B 120.0
C28' C29' C24' 120.2(4)
C28' C29' H29B 119.9
C24' C29' H29B 119.9
N2' Si1' C31' 111.05(19)
N2' Si1' C32' 108.18(18)
C31' Si1' C32' 112.0(2)
N2' Si1' C30' 110.09(19)
C31' Si1' C30' 106.9(2)
C32' Si1' C30' 108.6(2)
Si1' C30' H30D 109.5
Si1' C30' H30E 109.5
H30D C30' H30E 109.5
Si1' C30' H30F 109.5
H30D C30' H30F 109.5
H30E C30' H30F 109.5
Si1' C31' H31D 109.5
Si1' C31' H31E 109.5
H31D C31' H31E 109.5
Si1' C31' H31F 109.5
H31D C31' H31F 109.5
H31E C31' H31F 109.5
Si1' C32' H32D 109.5
Si1' C32' H32E 109.5
H32D C32' H32E 109.5
Si1' C32' H32F 109.5
H32D C32' H32F 109.5
H32E C32' H32F 109.5
C33' N2' Si1' 121.0(3)
C33' N2' W' 110.2(2)
Si1' N2' W' 128.68(17)
N2' C33' C34' 125.8(3)
N2' C33' C38' 115.1(3)
C34' C33' C38' 119.0(3)
C35' C34' C33' 121.0(4)
C35' C34' H34B 119.5
C33' C34' H34B 119.5
C34' C35' C36' 120.4(4)
C34' C35' H35B 119.8
C36' C35' H35B 119.8
C37' C36' C35' 119.9(4)
C37' C36' H36B 120.1
C35' C36' H36B 120.1
C36' C37' C38' 121.3(4)
C36' C37' H37B 119.3
C38' C37' H37B 119.3
N3' C38' C37' 126.9(4)
N3' C38' C33' 114.6(3)
C37' C38' C33' 118.4(4)
C38' N3' Si2' 121.4(3)
C38' N3' W' 111.4(2)
Si2' N3' W' 125.80(17)
N3' Si2' C41' 106.8(2)
N3' Si2' C39' 109.14(18)
C41' Si2' C39' 111.3(3)
N3' Si2' C40' 112.7(2)
C41' Si2' C40' 110.5(2)
C39' Si2' C40' 106.5(2)
Si2' C39' H39D 109.5
Si2' C39' H39E 109.5
H39D C39' H39E 109.5
Si2' C39' H39F 109.5
H39D C39' H39F 109.5
H39E C39' H39F 109.5
Si2' C40' H40D 109.5
Si2' C40' H40E 109.5
H40D C40' H40E 109.5
Si2' C40' H40F 109.5
H40D C40' H40F 109.5
H40E C40' H40F 109.5
Si2' C41' H41D 109.5
Si2' C41' H41E 109.5
H41D C41' H41E 109.5
Si2' C41' H41F 109.5
H41D C41' H41F 109.5
H41E C41' H41F 109.5

loop_
_geom_bond_atom_site_label_1
_geom_bond_atom_site_label_2
_geom_bond_distance
W N1 1.745(3)
W N2 2.034(3)
W N3 2.037(3)
W C1 2.161(4)
W C4 2.204(4)
W C3 2.582(3)
W C2 2.589(4)
C1 C2 1.498(5)
C1 H1A 0.9900
C1 H1B 0.9900
C2 C3 1.364(5)
C2 C5 1.494(5)
C3 C11 1.487(5)
C3 C4 1.495(5)
C4 C18 1.512(5)
C4 H4A 1.0000
C5 C10 1.384(6)
C5 C6 1.387(6)
C6 C7 1.394(6)
C6 H6A 0.9500
C7 C8 1.365(7)
C7 H7A 0.9500
C8 C9 1.368(7)
C8 H8A 0.9500
C9 C10 1.388(6)
C9 H9A 0.9500
C10 H10A 0.9500
C11 C12 1.391(5)
C11 C16 1.402(5)
C12 C13 1.389(6)
C12 H12A 0.9500
C13 C14 1.376(6)
C13 H13A 0.9500
C14 C15 1.379(6)
C14 H14A 0.9500
C15 C16 1.384(6)
C15 H15A 0.9500
C16 H16A 0.9500
C18 C19 1.381(6)
C18 C23 1.399(6)
C19 C20 1.393(6)
C19 H19A 0.9500
C20 C21 1.371(9)
C20 H20A 0.9500
C21 C22 1.384(10)
C21 H21A 0.9500
C22 C23 1.409(8)
C22 H22A 0.9500
C23 H23A 0.9500
N1 C24 1.389(4)
C24 C29 1.390(6)
C24 C25 1.392(6)
C25 C26 1.379(6)
C25 H25A 0.9500
C26 C27 1.374(7)
C26 H26A 0.9500
C27 C28 1.366(7)
C27 H27A 0.9500
C28 C29 1.382(6)
C28 H28A 0.9500
C29 H29A 0.9500
Si1 N2 1.765(3)
Si1 C30 1.860(4)
Si1 C32 1.864(5)
Si1 C31 1.867(4)
C30 H30A 0.9800
C30 H30B 0.9800
C30 H30C 0.9800
C31 H31A 0.9800
C31 H31B 0.9800
C31 H31C 0.9800
C32 H32A 0.9800
C32 H32B 0.9800
C32 H32C 0.9800
N2 C33 1.399(4)
C33 C34 1.404(5)
C33 C38 1.417(5)
C34 C35 1.381(5)
C34 H34A 0.9500
C35 C36 1.402(6)
C35 H35A 0.9500
C36 C37 1.357(6)
C36 H36A 0.9500
C37 C38 1.414(5)
C37 H37A 0.9500
C38 N3 1.398(5)
N3 Si2 1.774(3)
Si2 C40 1.862(4)
Si2 C41 1.866(4)
Si2 C39 1.866(4)
C39 H39A 0.9800
C39 H39B 0.9800
C39 H39C 0.9800
C40 H40A 0.9800
C40 H40B 0.9800
C40 H40C 0.9800
C41 H41A 0.9800
C41 H41B 0.9800
C41 H41C 0.9800
W' N1' 1.747(3)
W' N3' 2.027(3)
W' N2' 2.044(3)
W' C1' 2.171(4)
W' C4' 2.203(4)
W' C3' 2.556(4)
W' C2' 2.567(4)
C1' C2' 1.483(6)
C1' H1'A 0.9900
C1' H1'B 0.9900
C2' C3' 1.379(5)
C2' C5' 1.486(5)
C3' C11' 1.490(5)
C3' C4' 1.492(5)
C4' C18' 1.505(5)
C4' H4'A 1.0000
C5' C10' 1.387(6)
C5' C6' 1.392(6)
C6' C7' 1.391(6)
C6' H6'A 0.9500
C7' C8' 1.366(8)
C7' H7'A 0.9500
C8' C9' 1.378(8)
C8' H8'A 0.9500
C9' C10' 1.389(7)
C9' H9'A 0.9500
C10' H10B 0.9500
C11' C12' 1.386(5)
C11' C16' 1.407(5)
C12' C13' 1.378(6)
C12' H12B 0.9500
C13' C14' 1.393(7)
C13' H13B 0.9500
C14' C15' 1.364(6)
C14' H14B 0.9500
C15' C16' 1.390(6)
C15' H15B 0.9500
C16' H16B 0.9500
C18' C19' 1.386(6)
C18' C23' 1.402(5)
C19' C20' 1.391(6)
C19' H19B 0.9500
C20' C21' 1.380(6)
C20' H20B 0.9500
C21' C22' 1.372(6)
C21' H21B 0.9500
C22' C23' 1.385(6)
C22' H22B 0.9500
C23' H23B 0.9500
N1' C24' 1.393(5)
C24' C29' 1.389(6)
C24' C25' 1.390(6)
C25' C26' 1.383(6)
C25' H25B 0.9500
C26' C27' 1.375(6)
C26' H26B 0.9500
C27' C28' 1.380(7)
C27' H27B 0.9500
C28' C29' 1.387(6)
C28' H28B 0.9500
C29' H29B 0.9500
Si1' N2' 1.761(3)
Si1' C31' 1.863(5)
Si1' C32' 1.864(4)
Si1' C30' 1.865(5)
C30' H30D 0.9800
C30' H30E 0.9800
C30' H30F 0.9800
C31' H31D 0.9800
C31' H31E 0.9800
C31' H31F 0.9800
C32' H32D 0.9800
C32' H32E 0.9800
C32' H32F 0.9800
N2' C33' 1.399(5)
C33' C34' 1.405(5)
C33' C38' 1.420(5)
C34' C35' 1.371(5)
C34' H34B 0.9500
C35' C36' 1.397(6)
C35' H35B 0.9500
C36' C37' 1.373(6)
C36' H36B 0.9500
C37' C38' 1.411(5)
C37' H37B 0.9500
C38' N3' 1.385(5)
N3' Si2' 1.784(3)
Si2' C41' 1.857(5)
Si2' C39' 1.858(5)
Si2' C40' 1.877(5)
C39' H39D 0.9800
C39' H39E 0.9800
C39' H39F 0.9800
C40' H40D 0.9800
C40' H40E 0.9800
C40' H40F 0.9800
C41' H41D 0.9800
C41' H41E 0.9800
C41' H41F 0.9800
